data_4314767
loop_
_publ_author_name
'Cristina M. Coates'
'Stephanie R. Fiedler'
'T. Laura McCullough'
'Thomas E. Albrecht-Schmitt'
'Matthew P. Shores'
'Christian R. Goldsmith'

_publ_contact_author_email crgoldsmith@auburn.edu
_publ_contact_author_name 'Christian R. Goldsmith'
_publ_section_title
;
 Synthesis and Characterization of an Asymmetric, Linear, Trinuclear
 Manganese(II) Complex
;
_journal_name_full 'Inorganic Chemistry'
_journal_page_first 1481
_journal_page_last 1486
_journal_paper_doi 10.1021/ic901758s
_journal_volume 49
_journal_year 2010
_chemical_formula_moiety 'C28 H36 Cl6 Mn3 N8'
_chemical_formula_sum 'C28 H36 Cl6 Mn3 N8'
_chemical_formula_weight 862.17
_chemical_name_systematic
; 

 ? 

;
_space_group_IT_number 14
_symmetry_cell_setting monoclinic
_symmetry_space_group_name_Hall '-P 2yn'
_symmetry_space_group_name_H-M 'P 1 21/n 1'
_atom_sites_solution_hydrogens geom
_atom_sites_solution_primary direct
_atom_sites_solution_secondary difmap
_audit_creation_method SHELXL-97
_cell_angle_alpha 90.00
_cell_angle_beta 101.031(2)
_cell_angle_gamma 90.00
_cell_formula_units_Z 4
_cell_length_a 20.560(2)
_cell_length_b 7.5778(9)
_cell_length_c 23.833(3)
_cell_measurement_reflns_used 10838
_cell_measurement_temperature 273(2)
_cell_measurement_theta_max 34.56
_cell_measurement_theta_min 1.45
_cell_volume 3644.6(7)
_computing_cell_refinement 'SMART, SAINT'
_computing_data_collection SMART
_computing_data_reduction SAINT
_computing_molecular_graphics 'SHELXP-97 (Sheldrick, 1997)'
_computing_publication_material 'SHELXCIF-97 (Sheldrick, 2000)'
_computing_structure_refinement 'SHELXL-97 (Sheldrick, 1997)'
_computing_structure_solution 'SHELXS-97 (Sheldrick, 1990)'
_diffrn_ambient_temperature 273(2)
_diffrn_measured_fraction_theta_full 0.977
_diffrn_measured_fraction_theta_max 0.977
_diffrn_measurement_device_type 'Bruker APEX'
_diffrn_measurement_method '0.3 wide w/ exposures'
_diffrn_radiation_monochromator graphite
_diffrn_radiation_source 'fine-focus sealed tube'
_diffrn_radiation_type MoK\a
_diffrn_radiation_wavelength 0.71073
_diffrn_reflns_av_R_equivalents 0.0504
_diffrn_reflns_av_sigmaI/netI 0.0550
_diffrn_reflns_limit_h_max 32
_diffrn_reflns_limit_h_min -32
_diffrn_reflns_limit_k_max 11
_diffrn_reflns_limit_k_min -11
_diffrn_reflns_limit_l_max 37
_diffrn_reflns_limit_l_min -38
_diffrn_reflns_number 54847
_diffrn_reflns_theta_full 34.56
_diffrn_reflns_theta_max 34.56
_diffrn_reflns_theta_min 1.45
_exptl_absorpt_coefficient_mu 1.496
_exptl_absorpt_correction_T_max 0.971
_exptl_absorpt_correction_T_min 0.956
_exptl_absorpt_correction_type numerical
_exptl_absorpt_process_details SHELXPREP
_exptl_crystal_colour colorless
_exptl_crystal_density_diffrn 1.571
_exptl_crystal_density_method 'not measured'
_exptl_crystal_description 'rectangular prism'
_exptl_crystal_F_000 1748
_exptl_crystal_size_max 0.03
_exptl_crystal_size_mid 0.03
_exptl_crystal_size_min 0.02
_refine_diff_density_max 0.565
_refine_diff_density_min -0.381
_refine_diff_density_rms 0.100
_refine_ls_extinction_method none
_refine_ls_goodness_of_fit_ref 0.951
_refine_ls_hydrogen_treatment constr
_refine_ls_matrix_type full
_refine_ls_number_parameters 406
_refine_ls_number_reflns 15132
_refine_ls_number_restraints 0
_refine_ls_restrained_S_all 0.951
_refine_ls_R_factor_all 0.0673
_refine_ls_R_factor_gt 0.0394
_refine_ls_shift/su_max 0.002
_refine_ls_shift/su_mean 0.000
_refine_ls_structure_factor_coef Fsqd
_refine_ls_weighting_details 'calc w=1/[\s^2^(Fo^2^)+(0.0454P)^2^+0.9478P] where P=(Fo^2^+2Fc^2^)/3'
_refine_ls_weighting_scheme calc
_refine_ls_wR_factor_gt 0.0819
_refine_ls_wR_factor_ref 0.0966
_reflns_number_gt 10838
_reflns_number_total 15132
_reflns_threshold_expression >2sigma(I)
_cod_data_source_file ic901758s_si_002.cif
_cod_data_source_block p21n
_cod_depositor_comments
;
The following automatic conversions were performed:

'_symmetry_cell_setting' value 'Monoclinic' changed to 'monoclinic'
according to the built-in table from CIF Core dictionary named
'cif_core.dic' version 2.4.1 from 2010-06-29.

Automatic conversion script
Id: cif_fix_values 1646 2011-03-28 12:23:43Z adriana 
;
_cod_original_cell_volume 3644.5(7)
_cod_original_sg_symbol_H-M 'P 21/n'
_cod_database_code 4314767

loop_
_symmetry_equiv_pos_as_xyz
'x, y, z'
'-x+1/2, y+1/2, -z+1/2'
'-x, -y, -z'
'x-1/2, -y-1/2, z-1/2'

loop_
_atom_site_label
_atom_site_type_symbol
_atom_site_fract_x
_atom_site_fract_y
_atom_site_fract_z
_atom_site_U_iso_or_equiv
_atom_site_adp_type
_atom_site_occupancy
_atom_site_symmetry_multiplicity
_atom_site_calc_flag
_atom_site_refinement_flags
_atom_site_disorder_assembly
_atom_site_disorder_group
Mn1 Mn 0.830689(12) 0.65133(3) 0.081372(11) 0.01408(5) Uani 1 1 d . . .
Mn2 Mn 0.972248(13) 0.86995(3) 0.215869(11) 0.01611(6) Uani 1 1 d . . .
Mn3 Mn 0.675975(13) 0.75797(3) -0.075418(11) 0.01435(5) Uani 1 1 d . . .
Cl4 Cl 0.91559(2) 0.89077(5) 0.117078(17) 0.01737(8) Uani 1 1 d . . .
Cl5 Cl 0.90316(2) 0.69529(6) 0.261616(18) 0.02194(9) Uani 1 1 d . . .
Cl6 Cl 0.67263(2) 0.43634(5) -0.061861(19) 0.02193(9) Uani 1 1 d . . .
Cl7 Cl 0.99389(2) 1.14305(6) 0.26043(2) 0.02695(10) Uani 1 1 d . . .
Cl8 Cl 0.76746(2) 0.84413(6) 0.005780(18) 0.01996(8) Uani 1 1 d . . .
Cl9 Cl 1.07215(2) 0.72437(6) 0.21318(2) 0.02534(10) Uani 1 1 d . . .
N8 N 0.59340(7) 0.7933(2) -0.02437(6) 0.0179(3) Uani 1 1 d . . .
N7 N 0.74252(8) 0.7486(2) -0.14058(6) 0.0202(3) Uani 1 1 d . . .
N6 N 0.75987(7) 0.70508(19) 0.13968(6) 0.0160(3) Uani 1 1 d . . .
N5 N 0.75954(7) 0.41334(19) 0.06898(6) 0.0176(3) Uani 1 1 d . . .
H5B H 0.7464 0.3944 0.0308 0.021 Uiso 1 1 calc R . .
N4 N 0.88941(7) 0.45199(19) 0.14166(6) 0.0174(3) Uani 1 1 d . . .
H4B H 0.9040 0.5054 0.1759 0.021 Uiso 1 1 calc R . .
N3 N 0.57922(7) 0.77636(19) -0.13941(6) 0.0186(3) Uani 1 1 d . . .
H3B H 0.5833 0.7198 -0.1722 0.022 Uiso 1 1 calc R . .
C28 C 0.94750(9) 0.3929(2) 0.11874(8) 0.0211(3) Uani 1 1 d . . .
H28A H 0.9604 0.2762 0.1335 0.025 Uiso 1 1 calc R . .
H28B H 0.9842 0.4724 0.1319 0.025 Uiso 1 1 calc R . .
C27 C 0.76357(9) 0.8455(2) 0.17462(8) 0.0195(3) Uani 1 1 d . . .
H27A H 0.8002 0.9194 0.1778 0.023 Uiso 1 1 calc R . .
N2 N 0.88907(7) 0.5016(2) 0.02672(6) 0.0184(3) Uani 1 1 d . . .
C26 C 0.93395(9) 0.3871(2) 0.05422(8) 0.0195(3) Uani 1 1 d . . .
C25 C 0.70019(9) 0.4475(2) 0.09330(8) 0.0216(3) Uani 1 1 d . . .
H25A H 0.6885 0.3401 0.1112 0.026 Uiso 1 1 calc R . .
H25B H 0.6637 0.4764 0.0624 0.026 Uiso 1 1 calc R . .
C24 C 0.74846(10) 1.0636(2) -0.12285(9) 0.0240(4) Uani 1 1 d . . .
H24A H 0.7794 1.0923 -0.0880 0.029 Uiso 1 1 calc R . .
H24B H 0.7472 1.1623 -0.1490 0.029 Uiso 1 1 calc R . .
C23 C 0.65954(9) 0.6218(3) 0.16947(8) 0.0234(4) Uani 1 1 d . . .
H23A H 0.6255 0.5404 0.1685 0.028 Uiso 1 1 calc R . .
N1 N 0.68217(7) 1.03664(19) -0.10969(6) 0.0182(3) Uani 1 1 d . . .
H1B H 0.6753 1.1161 -0.0828 0.022 Uiso 1 1 calc R . .
C22 C 0.84326(9) 0.3088(2) 0.14991(7) 0.0194(3) Uani 1 1 d . . .
H22A H 0.8164 0.3469 0.1770 0.023 Uiso 1 1 calc R . .
H22B H 0.8685 0.2062 0.1658 0.023 Uiso 1 1 calc R . .
C21 C 0.48069(10) 0.7191(3) -0.02445(9) 0.0256(4) Uani 1 1 d . . .
H21A H 0.4399 0.6809 -0.0446 0.031 Uiso 1 1 calc R . .
C20 C 0.79824(9) 0.2583(2) 0.09397(8) 0.0197(3) Uani 1 1 d . . .
H20A H 0.8247 0.2142 0.0674 0.024 Uiso 1 1 calc R . .
H20B H 0.7683 0.1651 0.1008 0.024 Uiso 1 1 calc R . .
C19 C 0.60037(9) 0.8338(3) 0.03148(8) 0.0221(4) Uani 1 1 d . . .
H19A H 0.6413 0.8742 0.0507 0.027 Uiso 1 1 calc R . .
C18 C 0.66248(9) 0.7705(3) 0.20330(8) 0.0259(4) Uani 1 1 d . . .
H18A H 0.6294 0.7935 0.2240 0.031 Uiso 1 1 calc R . .
C17 C 0.48860(10) 0.7575(3) 0.03310(9) 0.0280(4) Uani 1 1 d . . .
H17A H 0.4537 0.7428 0.0524 0.034 Uiso 1 1 calc R . .
C16 C 0.70805(8) 0.5947(2) 0.13687(7) 0.0178(3) Uani 1 1 d . . .
C15 C 0.56660(9) 0.9666(2) -0.15125(8) 0.0213(3) Uani 1 1 d . . .
H15A H 0.5520 1.0218 -0.1191 0.026 Uiso 1 1 calc R . .
H15B H 0.5319 0.9807 -0.1848 0.026 Uiso 1 1 calc R . .
C14 C 0.52722(9) 0.6911(3) -0.11437(8) 0.0228(4) Uani 1 1 d . . .
H14A H 0.5302 0.5641 -0.1183 0.027 Uiso 1 1 calc R . .
H14B H 0.4841 0.7284 -0.1349 0.027 Uiso 1 1 calc R . .
C13 C 0.96764(10) 0.2722(3) 0.02464(9) 0.0277(4) Uani 1 1 d . . .
H13A H 0.9987 0.1940 0.0444 0.033 Uiso 1 1 calc R . .
C12 C 0.76109(11) 0.6012(3) -0.16459(8) 0.0283(4) Uani 1 1 d . . .
H12A H 0.7397 0.4959 -0.1596 0.034 Uiso 1 1 calc R . .
C11 C 0.87632(9) 0.5021(3) -0.03086(8) 0.0236(4) Uani 1 1 d . . .
H11A H 0.8449 0.5805 -0.0499 0.028 Uiso 1 1 calc R . .
C10 C 0.71554(9) 0.8849(3) 0.20593(8) 0.0238(4) Uani 1 1 d . . .
H10A H 0.7187 0.9861 0.2283 0.029 Uiso 1 1 calc R . .
C9 C 0.54953(10) 0.8183(3) 0.06143(9) 0.0276(4) Uani 1 1 d . . .
H9A H 0.5561 0.8481 0.1000 0.033 Uiso 1 1 calc R . .
C8 C 0.84254(12) 0.7545(4) -0.20349(10) 0.0421(6) Uani 1 1 d . . .
H8A H 0.8772 0.7559 -0.2234 0.051 Uiso 1 1 calc R . .
C7 C 0.62916(9) 1.0541(2) -0.16118(7) 0.0208(3) Uani 1 1 d . . .
H7A H 0.6434 0.9997 -0.1936 0.025 Uiso 1 1 calc R . .
H7B H 0.6207 1.1780 -0.1698 0.025 Uiso 1 1 calc R . .
C6 C 0.77207(9) 0.9006(3) -0.14949(8) 0.0229(4) Uani 1 1 d . . .
C5 C 0.81030(12) 0.5992(3) -0.19623(9) 0.0374(5) Uani 1 1 d . . .
H5A H 0.8217 0.4948 -0.2125 0.045 Uiso 1 1 calc R . .
C4 C 0.90808(11) 0.3908(3) -0.06263(9) 0.0303(4) Uani 1 1 d . . .
H4A H 0.8982 0.3941 -0.1024 0.036 Uiso 1 1 calc R . .
C3 C 0.95475(11) 0.2745(3) -0.03447(10) 0.0323(5) Uani 1 1 d . . .
H3A H 0.9772 0.1988 -0.0549 0.039 Uiso 1 1 calc R . .
C2 C 0.53403(9) 0.7379(2) -0.05206(8) 0.0192(3) Uani 1 1 d . . .
C1 C 0.82242(11) 0.9082(3) -0.18064(10) 0.0353(5) Uani 1 1 d . . .
H1A H 0.8424 1.0153 -0.1861 0.042 Uiso 1 1 calc R . .

loop_
_atom_site_aniso_label
_atom_site_aniso_U_11
_atom_site_aniso_U_22
_atom_site_aniso_U_33
_atom_site_aniso_U_23
_atom_site_aniso_U_13
_atom_site_aniso_U_12
Mn1 0.01476(11) 0.01361(11) 0.01418(11) -0.00030(9) 0.00352(9) 0.00087(9)
Mn2 0.01502(12) 0.01717(12) 0.01552(12) -0.00103(9) 0.00134(9) 0.00016(9)
Mn3 0.01507(11) 0.01396(11) 0.01377(11) -0.00039(9) 0.00215(9) 0.00146(9)
Cl4 0.01776(18) 0.01717(18) 0.01618(17) -0.00026(14) 0.00072(14) -0.00170(14)
Cl5 0.0216(2) 0.0258(2) 0.01820(19) 0.00022(16) 0.00310(15) -0.00506(16)
Cl6 0.0293(2) 0.01387(18) 0.02095(19) -0.00130(15) 0.00061(16) -0.00014(15)
Cl7 0.0253(2) 0.0241(2) 0.0313(2) -0.01004(18) 0.00491(18) -0.00418(17)
Cl8 0.02038(19) 0.01823(18) 0.01835(19) 0.00063(15) -0.00361(14) 0.00006(15)
Cl9 0.0225(2) 0.0307(2) 0.0238(2) 0.00397(18) 0.00700(17) 0.00965(17)
N8 0.0167(7) 0.0210(7) 0.0154(6) 0.0002(5) 0.0017(5) 0.0021(5)
N7 0.0235(7) 0.0191(7) 0.0192(7) 0.0001(6) 0.0075(6) 0.0054(6)
N6 0.0160(6) 0.0161(6) 0.0164(6) 0.0004(5) 0.0040(5) 0.0007(5)
N5 0.0185(7) 0.0177(7) 0.0158(7) -0.0010(5) 0.0011(5) -0.0010(5)
N4 0.0210(7) 0.0160(6) 0.0142(6) -0.0024(5) 0.0011(5) -0.0002(5)
N3 0.0214(7) 0.0197(7) 0.0139(6) -0.0011(5) 0.0015(5) 0.0011(6)
C28 0.0184(8) 0.0211(8) 0.0226(9) 0.0015(7) 0.0006(6) 0.0033(6)
C27 0.0168(8) 0.0209(8) 0.0209(8) -0.0008(6) 0.0035(6) 0.0014(6)
N2 0.0183(7) 0.0208(7) 0.0164(7) -0.0018(5) 0.0042(5) 0.0002(6)
C26 0.0167(8) 0.0178(8) 0.0248(9) -0.0013(6) 0.0054(6) -0.0005(6)
C25 0.0167(8) 0.0228(9) 0.0252(9) -0.0016(7) 0.0033(7) -0.0029(6)
C24 0.0262(9) 0.0190(8) 0.0269(9) 0.0008(7) 0.0057(7) -0.0060(7)
C23 0.0169(8) 0.0331(10) 0.0205(8) 0.0033(7) 0.0047(6) -0.0031(7)
N1 0.0210(7) 0.0150(6) 0.0181(7) -0.0023(5) 0.0024(5) 0.0017(5)
C22 0.0244(9) 0.0167(8) 0.0168(8) 0.0024(6) 0.0030(6) 0.0013(6)
C21 0.0193(9) 0.0256(9) 0.0332(10) 0.0017(8) 0.0081(7) -0.0002(7)
C20 0.0237(8) 0.0138(7) 0.0215(8) -0.0004(6) 0.0037(7) -0.0012(6)
C19 0.0221(9) 0.0264(9) 0.0170(8) -0.0011(7) 0.0017(6) 0.0062(7)
C18 0.0185(8) 0.0415(11) 0.0195(8) -0.0016(8) 0.0080(7) 0.0018(8)
C17 0.0269(10) 0.0274(10) 0.0342(11) 0.0049(8) 0.0171(8) 0.0054(8)
C16 0.0154(7) 0.0211(8) 0.0164(7) 0.0037(6) 0.0018(6) 0.0013(6)
C15 0.0231(8) 0.0219(8) 0.0172(8) 0.0005(6) -0.0005(6) 0.0057(7)
C14 0.0180(8) 0.0284(9) 0.0204(8) 0.0001(7) -0.0005(6) -0.0047(7)
C13 0.0254(10) 0.0218(9) 0.0389(11) -0.0026(8) 0.0132(8) 0.0044(7)
C12 0.0373(11) 0.0261(10) 0.0235(9) -0.0017(7) 0.0110(8) 0.0108(8)
C11 0.0224(9) 0.0317(10) 0.0171(8) -0.0028(7) 0.0044(7) 0.0017(7)
C10 0.0223(9) 0.0295(10) 0.0204(9) -0.0045(7) 0.0064(7) 0.0038(7)
C9 0.0316(10) 0.0326(10) 0.0203(9) 0.0032(8) 0.0095(8) 0.0107(8)
C8 0.0287(11) 0.0708(18) 0.0313(12) 0.0002(12) 0.0166(9) 0.0078(11)
C7 0.0270(9) 0.0176(8) 0.0167(8) 0.0015(6) 0.0015(7) 0.0033(7)
C6 0.0199(8) 0.0280(9) 0.0209(8) 0.0019(7) 0.0043(7) -0.0002(7)
C5 0.0410(13) 0.0477(14) 0.0261(10) -0.0018(9) 0.0131(9) 0.0207(11)
C4 0.0309(11) 0.0402(12) 0.0225(9) -0.0070(8) 0.0121(8) -0.0029(9)
C3 0.0345(11) 0.0303(11) 0.0371(12) -0.0100(9) 0.0194(9) 0.0013(9)
C2 0.0165(8) 0.0184(8) 0.0221(8) 0.0019(6) 0.0022(6) 0.0009(6)
C1 0.0285(11) 0.0482(14) 0.0322(11) 0.0032(10) 0.0135(9) -0.0064(10)

loop_
_atom_type_symbol
_atom_type_description
_atom_type_scat_dispersion_real
_atom_type_scat_dispersion_imag
_atom_type_scat_source
C C 0.0033 0.0016 'International Tables Vol C Tables 4.2.6.8 and 6.1.1.4'
H H 0.0000 0.0000 'International Tables Vol C Tables 4.2.6.8 and 6.1.1.4'
N N 0.0061 0.0033 'International Tables Vol C Tables 4.2.6.8 and 6.1.1.4'
Cl Cl 0.1484 0.1585 'International Tables Vol C Tables 4.2.6.8 and 6.1.1.4'
Mn Mn 0.3368 0.7283 'International Tables Vol C Tables 4.2.6.8 and 6.1.1.4'

loop_
_geom_angle_atom_site_label_1
_geom_angle_atom_site_label_2
_geom_angle_atom_site_label_3
_geom_angle
_geom_angle_site_symmetry_1
_geom_angle_site_symmetry_3
_geom_angle_publ_flag
N6 Mn1 N2 159.90(6) . . ?
N6 Mn1 N4 93.36(5) . . ?
N2 Mn1 N4 75.62(5) . . ?
N6 Mn1 N5 75.48(5) . . ?
N2 Mn1 N5 85.80(5) . . ?
N4 Mn1 N5 78.92(5) . . ?
N6 Mn1 Cl8 91.78(4) . . ?
N2 Mn1 Cl8 98.06(4) . . ?
N4 Mn1 Cl8 173.00(4) . . ?
N5 Mn1 Cl8 97.81(4) . . ?
N6 Mn1 Cl4 98.56(4) . . ?
N2 Mn1 Cl4 98.37(4) . . ?
N4 Mn1 Cl4 90.86(4) . . ?
N5 Mn1 Cl4 167.71(4) . . ?
Cl8 Mn1 Cl4 93.061(17) . . ?
Cl7 Mn2 Cl9 109.80(2) . . ?
Cl7 Mn2 Cl5 111.56(2) . . ?
Cl9 Mn2 Cl5 110.94(2) . . ?
Cl7 Mn2 Cl4 113.537(19) . . ?
Cl9 Mn2 Cl4 105.363(19) . . ?
Cl5 Mn2 Cl4 105.419(18) . . ?
N7 Mn3 N3 96.22(6) . . ?
N7 Mn3 N1 72.52(5) . . ?
N3 Mn3 N1 78.69(5) . . ?
N7 Mn3 N8 168.22(5) . . ?
N3 Mn3 N8 72.87(5) . . ?
N1 Mn3 N8 100.40(5) . . ?
N7 Mn3 Cl6 95.45(4) . . ?
N3 Mn3 Cl6 96.10(4) . . ?
N1 Mn3 Cl6 166.06(4) . . ?
N8 Mn3 Cl6 90.23(4) . . ?
N7 Mn3 Cl8 94.30(4) . . ?
N3 Mn3 Cl8 158.90(4) . . ?
N1 Mn3 Cl8 87.15(4) . . ?
N8 Mn3 Cl8 94.72(4) . . ?
Cl6 Mn3 Cl8 101.055(17) . . ?
Mn2 Cl4 Mn1 116.688(18) . . ?
Mn1 Cl8 Mn3 128.04(2) . . ?
C2 N8 C19 118.25(16) . . ?
C2 N8 Mn3 113.61(11) . . ?
C19 N8 Mn3 127.11(12) . . ?
C6 N7 C12 118.27(17) . . ?
C6 N7 Mn3 115.80(12) . . ?
C12 N7 Mn3 125.30(13) . . ?
C16 N6 C27 118.22(15) . . ?
C16 N6 Mn1 117.37(11) . . ?
C27 N6 Mn1 124.29(12) . . ?
C25 N5 C20 113.83(14) . . ?
C25 N5 Mn1 111.47(11) . . ?
C20 N5 Mn1 106.90(10) . . ?
C25 N5 H5B 108.2 . . ?
C20 N5 H5B 108.2 . . ?
Mn1 N5 H5B 108.2 . . ?
C28 N4 C22 114.33(14) . . ?
C28 N4 Mn1 109.78(10) . . ?
C22 N4 Mn1 107.20(10) . . ?
C28 N4 H4B 108.5 . . ?
C22 N4 H4B 108.5 . . ?
Mn1 N4 H4B 108.5 . . ?
C14 N3 C15 112.98(15) . . ?
C14 N3 Mn3 108.21(10) . . ?
C15 N3 Mn3 106.67(10) . . ?
C14 N3 H3B 109.6 . . ?
C15 N3 H3B 109.6 . . ?
Mn3 N3 H3B 109.6 . . ?
N4 C28 C26 112.42(14) . . ?
N4 C28 H28A 109.1 . . ?
C26 C28 H28A 109.1 . . ?
N4 C28 H28B 109.1 . . ?
C26 C28 H28B 109.1 . . ?
H28A C28 H28B 107.9 . . ?
N6 C27 C10 123.02(17) . . ?
N6 C27 H27A 118.5 . . ?
C10 C27 H27A 118.5 . . ?
C26 N2 C11 118.73(16) . . ?
C26 N2 Mn1 115.97(12) . . ?
C11 N2 Mn1 124.71(12) . . ?
N2 C26 C13 121.43(18) . . ?
N2 C26 C28 117.00(15) . . ?
C13 C26 C28 121.55(17) . . ?
N5 C25 C16 114.38(14) . . ?
N5 C25 H25A 108.7 . . ?
C16 C25 H25A 108.7 . . ?
N5 C25 H25B 108.7 . . ?
C16 C25 H25B 108.7 . . ?
H25A C25 H25B 107.6 . . ?
N1 C24 C6 111.17(15) . . ?
N1 C24 H24A 109.4 . . ?
C6 C24 H24A 109.4 . . ?
N1 C24 H24B 109.4 . . ?
C6 C24 H24B 109.4 . . ?
H24A C24 H24B 108.0 . . ?
C18 C23 C16 119.35(17) . . ?
C18 C23 H23A 120.3 . . ?
C16 C23 H23A 120.3 . . ?
C24 N1 C7 112.06(14) . . ?
C24 N1 Mn3 108.87(11) . . ?
C7 N1 Mn3 107.28(10) . . ?
C24 N1 H1B 109.5 . . ?
C7 N1 H1B 109.5 . . ?
Mn3 N1 H1B 109.5 . . ?
N4 C22 C20 111.51(14) . . ?
N4 C22 H22A 109.3 . . ?
C20 C22 H22A 109.3 . . ?
N4 C22 H22B 109.3 . . ?
C20 C22 H22B 109.3 . . ?
H22A C22 H22B 108.0 . . ?
C17 C21 C2 119.68(19) . . ?
C17 C21 H21A 120.2 . . ?
C2 C21 H21A 120.2 . . ?
N5 C20 C22 110.11(14) . . ?
N5 C20 H20A 109.6 . . ?
C22 C20 H20A 109.6 . . ?
N5 C20 H20B 109.6 . . ?
C22 C20 H20B 109.6 . . ?
H20A C20 H20B 108.2 . . ?
N8 C19 C9 122.97(18) . . ?
N8 C19 H19A 118.5 . . ?
C9 C19 H19A 118.5 . . ?
C23 C18 C10 118.91(17) . . ?
C23 C18 H18A 120.5 . . ?
C10 C18 H18A 120.5 . . ?
C21 C17 C9 118.58(18) . . ?
C21 C17 H17A 120.7 . . ?
C9 C17 H17A 120.7 . . ?
N6 C16 C23 121.73(17) . . ?
N6 C16 C25 118.19(15) . . ?
C23 C16 C25 119.87(16) . . ?
N3 C15 C7 109.55(14) . . ?
N3 C15 H15A 109.8 . . ?
C7 C15 H15A 109.8 . . ?
N3 C15 H15B 109.8 . . ?
C7 C15 H15B 109.8 . . ?
H15A C15 H15B 108.2 . . ?
N3 C14 C2 111.03(14) . . ?
N3 C14 H14A 109.4 . . ?
C2 C14 H14A 109.4 . . ?
N3 C14 H14B 109.4 . . ?
C2 C14 H14B 109.4 . . ?
H14A C14 H14B 108.0 . . ?
C3 C13 C26 119.54(19) . . ?
C3 C13 H13A 120.2 . . ?
C26 C13 H13A 120.2 . . ?
N7 C12 C5 122.9(2) . . ?
N7 C12 H12A 118.6 . . ?
C5 C12 H12A 118.6 . . ?
N2 C11 C4 122.53(19) . . ?
N2 C11 H11A 118.7 . . ?
C4 C11 H11A 118.7 . . ?
C27 C10 C18 118.63(18) . . ?
C27 C10 H10A 120.7 . . ?
C18 C10 H10A 120.7 . . ?
C19 C9 C17 118.76(18) . . ?
C19 C9 H9A 120.6 . . ?
C17 C9 H9A 120.6 . . ?
C1 C8 C5 118.9(2) . . ?
C1 C8 H8A 120.6 . . ?
C5 C8 H8A 120.6 . . ?
N1 C7 C15 110.20(14) . . ?
N1 C7 H7A 109.6 . . ?
C15 C7 H7A 109.6 . . ?
N1 C7 H7B 109.6 . . ?
C15 C7 H7B 109.6 . . ?
H7A C7 H7B 108.1 . . ?
N7 C6 C1 121.95(19) . . ?
N7 C6 C24 116.44(16) . . ?
C1 C6 C24 121.61(19) . . ?
C12 C5 C8 118.8(2) . . ?
C12 C5 H5A 120.6 . . ?
C8 C5 H5A 120.6 . . ?
C11 C4 C3 118.83(19) . . ?
C11 C4 H4A 120.6 . . ?
C3 C4 H4A 120.6 . . ?
C4 C3 C13 118.94(19) . . ?
C4 C3 H3A 120.5 . . ?
C13 C3 H3A 120.5 . . ?
N8 C2 C21 121.73(17) . . ?
N8 C2 C14 117.62(15) . . ?
C21 C2 C14 120.64(16) . . ?
C8 C1 C6 119.1(2) . . ?
C8 C1 H1A 120.4 . . ?
C6 C1 H1A 120.4 . . ?

loop_
_geom_bond_atom_site_label_1
_geom_bond_atom_site_label_2
_geom_bond_distance
_geom_bond_site_symmetry_2
_geom_bond_publ_flag
Mn1 N6 2.2341(14) . ?
Mn1 N2 2.2412(15) . ?
Mn1 N4 2.2671(15) . ?
Mn1 N5 2.3053(15) . ?
Mn1 Cl8 2.4847(5) . ?
Mn1 Cl4 2.5485(5) . ?
Mn2 Cl7 2.3298(6) . ?
Mn2 Cl9 2.3431(6) . ?
Mn2 Cl5 2.3559(5) . ?
Mn2 Cl4 2.4240(5) . ?
Mn3 N7 2.2588(15) . ?
Mn3 N3 2.2674(15) . ?
Mn3 N1 2.2765(15) . ?
Mn3 N8 2.2859(15) . ?
Mn3 Cl6 2.4613(6) . ?
Mn3 Cl8 2.5132(5) . ?
N8 C2 1.339(2) . ?
N8 C19 1.347(2) . ?
N7 C6 1.338(2) . ?
N7 C12 1.344(2) . ?
N6 C16 1.346(2) . ?
N6 C27 1.344(2) . ?
N5 C25 1.471(2) . ?
N5 C20 1.479(2) . ?
N5 H5B 0.9100 . ?
N4 C28 1.475(2) . ?
N4 C22 1.479(2) . ?
N4 H4B 0.9100 . ?
N3 C14 1.470(2) . ?
N3 C15 1.483(2) . ?
N3 H3B 0.9100 . ?
C28 C26 1.510(3) . ?
C28 H28A 0.9700 . ?
C28 H28B 0.9700 . ?
C27 C10 1.379(2) . ?
C27 H27A 0.9300 . ?
N2 C26 1.342(2) . ?
N2 C11 1.347(2) . ?
C26 C13 1.387(3) . ?
C25 C16 1.512(3) . ?
C25 H25A 0.9700 . ?
C25 H25B 0.9700 . ?
C24 N1 1.470(2) . ?
C24 C6 1.511(3) . ?
C24 H24A 0.9700 . ?
C24 H24B 0.9700 . ?
C23 C18 1.380(3) . ?
C23 C16 1.392(2) . ?
C23 H23A 0.9300 . ?
N1 C7 1.483(2) . ?
N1 H1B 0.9100 . ?
C22 C20 1.519(2) . ?
C22 H22A 0.9700 . ?
C22 H22B 0.9700 . ?
C21 C17 1.381(3) . ?
C21 C2 1.390(3) . ?
C21 H21A 0.9300 . ?
C20 H20A 0.9700 . ?
C20 H20B 0.9700 . ?
C19 C9 1.379(3) . ?
C19 H19A 0.9300 . ?
C18 C10 1.385(3) . ?
C18 H18A 0.9300 . ?
C17 C9 1.383(3) . ?
C17 H17A 0.9300 . ?
C15 C7 1.505(3) . ?
C15 H15A 0.9700 . ?
C15 H15B 0.9700 . ?
C14 C2 1.507(3) . ?
C14 H14A 0.9700 . ?
C14 H14B 0.9700 . ?
C13 C3 1.383(3) . ?
C13 H13A 0.9300 . ?
C12 C5 1.373(3) . ?
C12 H12A 0.9300 . ?
C11 C4 1.379(3) . ?
C11 H11A 0.9300 . ?
C10 H10A 0.9300 . ?
C9 H9A 0.9300 . ?
C8 C1 1.382(4) . ?
C8 C5 1.378(4) . ?
C8 H8A 0.9300 . ?
C7 H7A 0.9700 . ?
C7 H7B 0.9700 . ?
C6 C1 1.386(3) . ?
C5 H5A 0.9300 . ?
C4 C3 1.379(3) . ?
C4 H4A 0.9300 . ?
C3 H3A 0.9300 . ?
C1 H1A 0.9300 . ?
